data_2217225
loop_
_publ_author_name
'Shuo Shi'
'Tian-ming Yao'
'Xiao-ting Geng'
'Lin Chen'
'Liang-nian Ji'

_publ_section_title
;
 1,2-Bis[amino(pyrimidin-2-yl)methylene]hydrazine dihydrate
;
_journal_coeditor_code NG2403
_journal_issue 1
_journal_name_full 'Acta Crystallographica Section E'
_journal_page_first o272
_journal_page_last o272
_journal_paper_doi 10.1107/S1600536807065889
_journal_volume 64
_journal_year 2008
_chemical_formula_iupac 'C10 H10 N8, 2H2 O'
_chemical_formula_moiety 'C10 H10 N8, 2H2 O'
_chemical_formula_sum 'C10 H14 N8 O2'
_chemical_formula_weight 278.15
_chemical_name_systematic
;
1,2-Bis[amino(pyrimidin-2-yl)methylene]hydrazine dihydrate
;
_space_group_IT_number 2
_symmetry_cell_setting triclinic
_symmetry_space_group_name_Hall '-P 1'
_symmetry_space_group_name_H-M 'P -1'
_atom_sites_solution_hydrogens geom
_atom_sites_solution_primary direct
_atom_sites_solution_secondary difmap
_audit_creation_method SHELXL-97
_cell_angle_alpha 105.112(6)
_cell_angle_beta 106.975(7)
_cell_angle_gamma 99.193(6)
_cell_formula_units_Z 1
_cell_length_a 6.109(2)
_cell_length_b 7.502(3)
_cell_length_c 7.588(3)
_cell_measurement_temperature 293(2)
_cell_volume 310.4(2)
_computing_cell_refinement 'SMART (Bruker, 1998)'
_computing_data_collection 'SMART (Bruker, 1998)'
_computing_data_reduction 'SAINT-Plus and SHELXTL (Bruker, 1998)'
_computing_molecular_graphics 'SHELXTL (Bruker, 1998)'
_computing_publication_material 'SHELXTL (Bruker, 1998)'
_computing_structure_refinement 'SHELXL97 (Sheldrick, 1997)'
_computing_structure_solution 'SHELXS97 (Sheldrick, 1997)'
_diffrn_ambient_temperature 293(2)
_diffrn_measured_fraction_theta_full 0.949
_diffrn_measured_fraction_theta_max 0.949
_diffrn_measurement_device_type 'Bruker SMART APEX CCD area-detector'
_diffrn_measurement_method '\f and \w'
_diffrn_radiation_monochromator graphite
_diffrn_radiation_source 'fine-focus sealed tube'
_diffrn_radiation_type MoK\a
_diffrn_radiation_wavelength 0.71073
_diffrn_reflns_av_R_equivalents 0.0078
_diffrn_reflns_av_sigmaI/netI 0.0199
_diffrn_reflns_limit_h_max 7
_diffrn_reflns_limit_h_min -7
_diffrn_reflns_limit_k_max 8
_diffrn_reflns_limit_k_min -8
_diffrn_reflns_limit_l_max 8
_diffrn_reflns_limit_l_min -9
_diffrn_reflns_number 1526
_diffrn_reflns_theta_full 25.02
_diffrn_reflns_theta_max 25.02
_diffrn_reflns_theta_min 2.91
_diffrn_standards_decay_% 0
_diffrn_standards_interval_count 0
_diffrn_standards_interval_time 0
_diffrn_standards_number 0
_exptl_absorpt_coefficient_mu 0.111
_exptl_absorpt_correction_T_max 0.9802
_exptl_absorpt_correction_T_min 0.9485
_exptl_absorpt_correction_type multi-scan
_exptl_absorpt_process_details '(SADABS; Bruker, 2000)'
_exptl_crystal_colour yellow
_exptl_crystal_density_diffrn 1.489
_exptl_crystal_density_method 'not measured'
_exptl_crystal_description prism
_exptl_crystal_F_000 146
_exptl_crystal_size_max 0.48
_exptl_crystal_size_mid 0.22
_exptl_crystal_size_min 0.18
_refine_diff_density_max 0.154
_refine_diff_density_min -0.141
_refine_ls_extinction_method none
_refine_ls_goodness_of_fit_ref 1.041
_refine_ls_hydrogen_treatment mixed
_refine_ls_matrix_type full
_refine_ls_number_parameters 107
_refine_ls_number_reflns 1036
_refine_ls_number_restraints 0
_refine_ls_restrained_S_all 1.041
_refine_ls_R_factor_all 0.0529
_refine_ls_R_factor_gt 0.0359
_refine_ls_shift/su_max 0.000
_refine_ls_shift/su_mean 0.000
_refine_ls_structure_factor_coef Fsqd
_refine_ls_weighting_details 'calc w=1/[\s^2^(Fo^2^)+(0.0576P)^2^+0.0469P] where P=(Fo^2^+2Fc^2^)/3'
_refine_ls_weighting_scheme calc
_refine_ls_wR_factor_gt 0.0899
_refine_ls_wR_factor_ref 0.1024
_reflns_number_gt 778
_reflns_number_total 1036
_reflns_threshold_expression I>2\s(I)
_cod_data_source_file ng2403.cif
_cod_data_source_block I
_cod_original_cell_volume 310.41(19)
_cod_database_code 2217225
_cod_database_fobs_code 2217225

loop_
_symmetry_equiv_pos_as_xyz
'x, y, z'
'-x, -y, -z'

loop_
_atom_site_type_symbol
_atom_site_label
_atom_site_fract_x
_atom_site_fract_y
_atom_site_fract_z
_atom_site_U_iso_or_equiv
_atom_site_adp_type
_atom_site_calc_flag
_atom_site_refinement_flags
_atom_site_occupancy
C C1 0.6787(3) 0.9111(3) 1.2198(3) 0.0443(5) Uani d . 1
H H1A 0.7942 1.0004 1.3310 0.053 Uiso calc R 1
C C2 0.4674(4) 0.8331(3) 1.2312(3) 0.0452(5) Uani d . 1
H H2A 0.4367 0.8673 1.3468 0.054 Uiso calc R 1
C C3 0.3041(4) 0.7028(3) 1.0649(3) 0.0440(5) Uani d . 1
H H3A 0.1575 0.6498 1.0681 0.053 Uiso calc R 1
C C4 0.5561(3) 0.7320(2) 0.9025(2) 0.0309(4) Uani d . 1
C C5 0.6110(3) 0.6704(2) 0.7210(2) 0.0307(4) Uani d . 1
N N1 0.7253(3) 0.8640(2) 1.0550(2) 0.0382(4) Uani d . 1
N N2 0.3437(3) 0.6477(2) 0.8988(2) 0.0385(4) Uani d . 1
N N3 0.8159(3) 0.7655(3) 0.7217(3) 0.0469(5) Uani d . 1
H H3B 0.900(3) 0.857(3) 0.825(3) 0.042(6) Uiso d . 1
H H3C 0.856(4) 0.732(3) 0.617(3) 0.052(6) Uiso d . 1
N N4 0.4600(2) 0.5260(2) 0.5788(2) 0.0334(4) Uani d . 1
O O1W 0.0384(3) 0.6771(2) 0.4092(2) 0.0477(4) Uani d . 1
H H1WA -0.074(5) 0.593(4) 0.338(4) 0.079(10) Uiso d . 1
H H1WB 0.153(5) 0.624(4) 0.462(4) 0.088(10) Uiso d . 1

loop_
_atom_site_aniso_label
_atom_site_aniso_U_11
_atom_site_aniso_U_22
_atom_site_aniso_U_33
_atom_site_aniso_U_12
_atom_site_aniso_U_13
_atom_site_aniso_U_23
C1 0.0481(12) 0.0404(11) 0.0308(11) -0.0017(9) 0.0107(9) 0.0008(9)
C2 0.0579(13) 0.0404(11) 0.0357(11) 0.0055(10) 0.0225(10) 0.0069(9)
C3 0.0444(11) 0.0439(11) 0.0446(12) 0.0037(9) 0.0236(9) 0.0112(10)
C4 0.0288(10) 0.0301(9) 0.0312(10) 0.0067(7) 0.0086(8) 0.0085(8)
C5 0.0248(9) 0.0309(9) 0.0318(10) 0.0033(7) 0.0087(8) 0.0066(8)
N1 0.0375(9) 0.0355(9) 0.0317(9) 0.0005(7) 0.0088(7) 0.0036(7)
N2 0.0336(8) 0.0403(9) 0.0355(9) 0.0017(7) 0.0132(7) 0.0055(7)
N3 0.0373(10) 0.0480(11) 0.0388(11) -0.0092(8) 0.0184(8) -0.0062(9)
N4 0.0295(8) 0.0374(9) 0.0285(8) 0.0037(7) 0.0114(7) 0.0043(7)
O1W 0.0387(9) 0.0457(9) 0.0505(9) 0.0026(8) 0.0134(7) 0.0097(8)

loop_
_atom_type_symbol
_atom_type_description
_atom_type_scat_dispersion_real
_atom_type_scat_dispersion_imag
_atom_type_scat_source
C C 0.0033 0.0016 'International Tables Vol C Tables 4.2.6.8 and 6.1.1.4'
H H 0.0000 0.0000 'International Tables Vol C Tables 4.2.6.8 and 6.1.1.4'
N N 0.0061 0.0033 'International Tables Vol C Tables 4.2.6.8 and 6.1.1.4'
O O 0.0106 0.0060 'International Tables Vol C Tables 4.2.6.8 and 6.1.1.4'

loop_
_geom_angle_atom_site_label_1
_geom_angle_atom_site_label_2
_geom_angle_atom_site_label_3
_geom_angle_site_symmetry_3
_geom_angle
N1 C1 C2 . 122.40(17)
N1 C1 H1A . 118.8
C2 C1 H1A . 118.8
C3 C2 C1 . 116.68(18)
C3 C2 H2A . 121.7
C1 C2 H2A . 121.7
N2 C3 C2 . 123.30(19)
N2 C3 H3A . 118.4
C2 C3 H3A . 118.4
N1 C4 N2 . 126.04(17)
N1 C4 C5 . 116.56(15)
N2 C4 C5 . 117.39(15)
N4 C5 N3 . 125.86(17)
N4 C5 C4 . 117.26(15)
N3 C5 C4 . 116.84(16)
C4 N1 C1 . 116.03(16)
C3 N2 C4 . 115.50(16)
C5 N3 H3B . 116.4(13)
C5 N3 H3C . 119.7(14)
H3B N3 H3C . 123.9(19)
C5 N4 N4 2_666 111.67(16)
H1WA O1W H1WB . 108(3)

loop_
_geom_bond_atom_site_label_1
_geom_bond_atom_site_label_2
_geom_bond_site_symmetry_2
_geom_bond_distance
_geom_bond_publ_flag
C1 N1 . 1.335(2) ?
C1 C2 . 1.366(3) ?
C1 H1A . 0.9300 ?
C2 C3 . 1.361(3) ?
C2 H2A . 0.9300 ?
C3 N2 . 1.325(3) ?
C3 H3A . 0.9300 ?
C4 N1 . 1.328(2) ?
C4 N2 . 1.339(2) ?
C4 C5 . 1.487(2) ?
C5 N4 . 1.296(2) y
C5 N3 . 1.336(2) y
N3 H3B . 0.85(2) ?
N3 H3C . 0.89(2) ?
N4 N4 2_666 1.407(3) y
O1W H1WA . 0.79(3) ?
O1W H1WB . 0.91(3) ?

loop_
_geom_hbond_atom_site_label_D
_geom_hbond_atom_site_label_H
_geom_hbond_atom_site_label_A
_geom_hbond_site_symmetry_A
_geom_hbond_distance_DH
_geom_hbond_distance_HA
_geom_hbond_distance_DA
_geom_hbond_angle_DHA
N3 H3B N1 2_777 0.85(2) 2.59(2) 3.276(2) 138.5(16)
N3 H3C O1W 1_655 0.89(2) 2.17(3) 3.043(3) 166.7(19)
O1W H1WA N2 2_566 0.79(3) 2.20(3) 2.979(2) 168(3)
O1W H1WB N4 . 0.91(3) 2.16(3) 3.055(2) 172(2)
